data_7002391
loop_
_publ_author_name
'Singhal, Nitin K.'
'Mitra, Atanu'
'Rajsekhar, Gudneppanaver'
'Shaikh, Mobin M.'
'Kumar, Subodh'
'Guionneau, Philippe'
'Rao, Chebrolu P.'

_publ_section_title
;
 Role of the orientation of --OH groups in the sensitivity and
 selectivity of the interaction of M2+ with ribosyl- and
 galactosyl-imino-conjugates
;
_journal_issue 39
_journal_name_full 'Dalton Transactions'
_journal_page_first 8432
_journal_page_last 8442
_journal_paper_doi 10.1039/b903668g
_journal_year 2009
_chemical_formula_sum 'C19 H22.5 Cu N1.5 O6'
_chemical_formula_weight 431.43
_chemical_name_systematic
;
?
;
_space_group_IT_number 5
_symmetry_cell_setting monoclinic
_symmetry_space_group_name_Hall 'C 2y'
_symmetry_space_group_name_H-M 'C 1 2 1'
_atom_sites_solution_hydrogens geom
_atom_sites_solution_primary direct
_atom_sites_solution_secondary difmap
_audit_creation_method SHELXL-97
_cell_angle_alpha 90.000(5)
_cell_angle_beta 91.560(5)
_cell_angle_gamma 90.000(5)
_cell_formula_units_Z 4
_cell_length_a 19.685(5)
_cell_length_b 7.487(5)
_cell_length_c 12.504(5)
_cell_measurement_reflns_used 5976
_cell_measurement_temperature 150(2)
_cell_measurement_theta_max 27.48
_cell_measurement_theta_min 1.0
_cell_volume 1842.2(15)
_computing_structure_refinement 'SHELXL-97 (Sheldrick, 1997)'
_diffrn_ambient_temperature 150(2)
_diffrn_measured_fraction_theta_full 0.988
_diffrn_measured_fraction_theta_max 0.988
_diffrn_radiation_monochromator graphite
_diffrn_radiation_source 'fine-focus sealed tube'
_diffrn_radiation_type MoK\a
_diffrn_radiation_wavelength 0.71069
_diffrn_reflns_av_R_equivalents 0.0207
_diffrn_reflns_av_sigmaI/netI 0.0450
_diffrn_reflns_limit_h_max 24
_diffrn_reflns_limit_h_min -24
_diffrn_reflns_limit_k_max 9
_diffrn_reflns_limit_k_min -8
_diffrn_reflns_limit_l_max 15
_diffrn_reflns_limit_l_min -14
_diffrn_reflns_number 5907
_diffrn_reflns_theta_full 26.36
_diffrn_reflns_theta_max 26.36
_diffrn_reflns_theta_min 3.81
_exptl_absorpt_coefficient_mu 1.224
_exptl_absorpt_correction_T_max 0.8874
_exptl_absorpt_correction_T_min 0.5034
_exptl_absorpt_correction_type semi-empirical
_exptl_absorpt_process_details scalepack
_exptl_crystal_colour green
_exptl_crystal_density_diffrn 1.556
_exptl_crystal_density_method 'not measured'
_exptl_crystal_description needle
_exptl_crystal_F_000 896
_exptl_crystal_size_max 0.65
_exptl_crystal_size_mid 0.10
_exptl_crystal_size_min 0.10
_refine_diff_density_max 0.257
_refine_diff_density_min -0.253
_refine_diff_density_rms 0.050
_refine_ls_abs_structure_details 'Flack H D (1983), Acta Cryst. A39, 876-881'
_refine_ls_abs_structure_Flack -0.005(10)
_refine_ls_extinction_method none
_refine_ls_goodness_of_fit_ref 1.013
_refine_ls_hydrogen_treatment mixed
_refine_ls_matrix_type full
_refine_ls_number_parameters 290
_refine_ls_number_reflns 3585
_refine_ls_number_restraints 2
_refine_ls_restrained_S_all 1.014
_refine_ls_R_factor_all 0.0290
_refine_ls_R_factor_gt 0.0254
_refine_ls_shift/su_max 0.002
_refine_ls_shift/su_mean 0.000
_refine_ls_structure_factor_coef Fsqd
_refine_ls_weighting_details 'calc w=1/[\s^2^(Fo^2^)+(0.0177P)^2^+1.1320P] where P=(Fo^2^+2Fc^2^)/3'
_refine_ls_weighting_scheme calc
_refine_ls_wR_factor_gt 0.0571
_refine_ls_wR_factor_ref 0.0589
_reflns_number_gt 3386
_reflns_number_total 3585
_reflns_threshold_expression >2sigma(I)
_cod_data_source_file b903668g.txt
_cod_data_source_block rajxrd10
_cod_original_sg_symbol_H-M C2
_cod_original_formula_sum 'C19 H22.50 Cu N1.50 O6'
_cod_database_code 7002391

loop_
_symmetry_equiv_pos_as_xyz
'x, y, z'
'-x, y, -z'
'x+1/2, y+1/2, z'
'-x+1/2, y+1/2, -z'

loop_
_atom_site_label
_atom_site_type_symbol
_atom_site_fract_x
_atom_site_fract_y
_atom_site_fract_z
_atom_site_U_iso_or_equiv
_atom_site_adp_type
_atom_site_occupancy
_atom_site_symmetry_multiplicity
_atom_site_calc_flag
_atom_site_refinement_flags
_atom_site_disorder_assembly
_atom_site_disorder_group
Cu1 Cu 0.944701(11) 0.67430(4) 0.581846(18) 0.01417(8) Uani 1 1 d . . .
O1 O 0.79900(8) 0.8772(2) 0.43478(13) 0.0194(4) Uani 1 1 d . . .
O5 O 0.95681(7) 0.6598(3) 0.42964(10) 0.0143(3) Uani 1 1 d . . .
O4 O 0.95044(8) 0.7156(2) 0.73119(12) 0.0237(5) Uani 1 1 d . . .
O2 O 0.84549(9) 0.4015(2) 0.42390(15) 0.0196(4) Uani 1 1 d . . .
H2O H 0.8732 0.3958 0.4761 0.023 Uiso 1 1 calc R . .
C6 C 0.78282(12) 0.8015(3) 0.84847(18) 0.0162(5) Uani 1 1 d . . .
O3 O 0.94174(9) 0.9379(3) 0.25874(15) 0.0308(5) Uani 1 1 d . . .
H3O H 0.9774 0.8767 0.2650 0.037 Uiso 1 1 calc R . .
N1 N 0.84678(9) 0.7001(3) 0.57640(14) 0.0136(5) Uani 1 1 d . . .
C16 C 0.83926(12) 0.5801(3) 0.38968(19) 0.0150(5) Uani 1 1 d . . .
C14 C 0.88731(12) 0.8454(3) 0.3059(2) 0.0195(5) Uani 1 1 d . . .
C7 C 0.71186(13) 0.8031(3) 0.8277(2) 0.0216(5) Uani 1 1 d . . .
H7 H 0.6948 0.7753 0.7579 0.026 Uiso 1 1 calc R . .
C3 C 0.92250(13) 0.7956(4) 0.9046(2) 0.0286(6) Uani 1 1 d . . .
H3 H 0.9694 0.7925 0.9242 0.034 Uiso 1 1 calc R . .
C13 C 0.86006(15) 0.9558(4) 0.3966(2) 0.0228(6) Uani 1 1 d . . .
C1 C 0.83245(12) 0.7598(3) 0.76749(18) 0.0154(5) Uani 1 1 d . . .
C11 C 0.81003(12) 0.7349(3) 0.65889(18) 0.0142(5) Uani 1 1 d . . .
H11 H 0.7625 0.7449 0.6452 0.017 Uiso 1 1 calc R . .
C12 C 0.80769(11) 0.6997(3) 0.47348(17) 0.0147(5) Uani 1 1 d . . .
C15 C 0.90519(10) 0.6593(4) 0.34787(16) 0.0151(4) Uani 1 1 d . . .
H15 H 0.9207 0.5845 0.2870 0.018 Uiso 1 1 calc R . .
C2 C 0.90170(12) 0.7541(3) 0.79724(18) 0.0194(5) Uani 1 1 d . . .
C8 C 0.66703(13) 0.8441(4) 0.9067(2) 0.0280(6) Uani 1 1 d D . .
H8 H 0.6196 0.8441 0.8908 0.034 Uiso 1 1 calc RD . .
C4 C 0.87663(14) 0.8393(4) 0.9789(2) 0.0283(6) Uani 1 1 d . . .
H4 H 0.8921 0.8684 1.0494 0.034 Uiso 1 1 calc R . .
C10 C 0.75836(13) 0.8839(4) 1.03268(19) 0.0268(6) Uani 1 1 d . . .
H10 H 0.7744 0.9111 1.1032 0.032 Uiso 1 1 calc R . .
C9 C 0.69086(15) 0.8859(4) 1.0107(2) 0.0306(6) Uani 1 1 d . . .
H9 H 0.6598 0.9152 1.0649 0.037 Uiso 1 1 calc R . .
C5 C 0.80581(13) 0.8426(3) 0.95390(19) 0.0206(5) Uani 1 1 d . . .
O6 O 0.93909(18) 0.3427(5) 0.5919(3) 0.0204(8) Uani 0.50 1 d P A 2
H6 H 0.9802 0.3397 0.5757 0.031 Uiso 0.50 1 calc PR A 2
C35 C 0.85653(15) 0.2417(4) 0.7026(3) 0.0372(7) Uani 1 1 d . . .
H35A H 0.8366 0.2343 0.7734 0.056 Uiso 0.50 1 calc PR B 1
H35B H 0.8437 0.1357 0.6607 0.056 Uiso 0.50 1 calc PR B 1
H35C H 0.8397 0.3490 0.6656 0.056 Uiso 0.50 1 calc PR B 1
H35D H 0.8434 0.2451 0.6264 0.056 Uiso 0.50 1 calc PR B 1
H35E H 0.8363 0.3437 0.7391 0.056 Uiso 0.50 1 calc PR B 1
H35F H 0.8403 0.1303 0.7342 0.056 Uiso 0.50 1 calc PR B 1
N2 N 0.9326(3) 0.2509(8) 0.7149(6) 0.0237(14) Uani 0.50 1 d P C 1
O7 O 0.95613(19) 0.2648(6) 0.5363(3) 0.0278(8) Uani 0.50 1 d P C 1
C33 C 0.9617(5) 0.2595(13) 0.8236(6) 0.0344(19) Uani 0.50 1 d P C 1
H33A H 0.9252 0.2501 0.8751 0.052 Uiso 0.50 1 calc PR C 1
H33B H 0.9855 0.3734 0.8338 0.052 Uiso 0.50 1 calc PR C 1
H33C H 0.9938 0.1608 0.8347 0.052 Uiso 0.50 1 calc PR C 1
C31 C 0.9745(3) 0.2586(7) 0.6325(4) 0.0253(12) Uani 0.50 1 d P C 1
H31 H 1.0220 0.2594 0.6486 0.030 Uiso 0.50 1 calc PR C 1
C34 C 0.9282(4) 0.2247(11) 0.6821(6) 0.021(2) Uiso 0.50 1 d P A 2
H34 H 0.9385 0.0988 0.6612 0.025 Uiso 0.50 1 calc PR A 2
C36 C 0.9724(5) 0.2769(11) 0.7767(6) 0.0316(18) Uani 0.50 1 d P A 2
H36A H 1.0203 0.2638 0.7587 0.047 Uiso 0.50 1 calc PR A 2
H36B H 0.9624 0.1995 0.8375 0.047 Uiso 0.50 1 calc PR A 2
H36C H 0.9633 0.4015 0.7957 0.047 Uiso 0.50 1 calc PR A 2
H12 H 0.7598(13) 0.656(4) 0.4884(19) 0.030 Uiso 1 1 d . . .
H13A H 0.8969(15) 0.968(4) 0.452(2) 0.030 Uiso 1 1 d . . .
H16 H 0.8082(15) 0.577(4) 0.329(2) 0.030 Uiso 1 1 d . . .
H14 H 0.8499(15) 0.834(4) 0.250(2) 0.030 Uiso 1 1 d . . .
H13B H 0.8479(15) 1.067(4) 0.377(2) 0.030 Uiso 1 1 d . . .

loop_
_atom_site_aniso_label
_atom_site_aniso_U_11
_atom_site_aniso_U_22
_atom_site_aniso_U_33
_atom_site_aniso_U_23
_atom_site_aniso_U_13
_atom_site_aniso_U_12
Cu1 0.01030(12) 0.01835(13) 0.01376(13) -0.00180(14) -0.00126(8) 0.00032(14)
O1 0.0191(9) 0.0200(9) 0.0191(9) 0.0030(7) 0.0011(7) 0.0046(7)
O5 0.0105(7) 0.0201(9) 0.0121(7) -0.0009(9) -0.0031(5) -0.0001(9)
O4 0.0127(8) 0.0435(15) 0.0149(8) 0.0000(7) -0.0021(6) 0.0003(7)
O2 0.0200(10) 0.0146(9) 0.0237(10) -0.0002(7) -0.0067(8) -0.0024(7)
C6 0.0179(12) 0.0161(11) 0.0147(12) 0.0016(9) 0.0006(9) 0.0012(9)
O3 0.0225(10) 0.0322(11) 0.0381(11) 0.0159(9) 0.0111(8) 0.0032(8)
N1 0.0126(8) 0.0145(13) 0.0136(8) -0.0004(8) -0.0024(7) -0.0006(8)
C16 0.0126(11) 0.0173(11) 0.0150(12) -0.0023(9) -0.0035(9) -0.0010(9)
C14 0.0150(12) 0.0236(14) 0.0199(13) 0.0057(10) -0.0006(10) 0.0014(10)
C7 0.0203(13) 0.0287(13) 0.0160(12) -0.0015(10) 0.0016(10) 0.0022(10)
C3 0.0176(13) 0.0499(18) 0.0181(13) -0.0034(12) -0.0041(11) -0.0056(12)
C13 0.0224(15) 0.0170(13) 0.0289(17) 0.0053(11) 0.0012(12) 0.0025(11)
C1 0.0124(12) 0.0207(12) 0.0132(11) 0.0019(9) 0.0001(9) -0.0019(9)
C11 0.0126(11) 0.0143(11) 0.0157(11) 0.0027(8) -0.0025(9) 0.0006(8)
C12 0.0129(10) 0.0165(15) 0.0146(10) -0.0015(10) -0.0033(8) 0.0024(10)
C15 0.0114(9) 0.0205(12) 0.0132(9) -0.0007(12) -0.0019(7) 0.0023(12)
C2 0.0176(13) 0.0280(12) 0.0127(11) 0.0029(10) -0.0001(10) -0.0018(10)
C8 0.0181(13) 0.0414(17) 0.0247(14) 0.0016(12) 0.0026(11) 0.0077(12)
C4 0.0263(15) 0.0451(17) 0.0134(12) -0.0026(11) -0.0029(11) -0.0046(12)
C10 0.0313(15) 0.0357(15) 0.0134(12) -0.0033(11) -0.0007(11) 0.0049(12)
C9 0.0316(16) 0.0428(17) 0.0179(13) -0.0025(12) 0.0081(11) 0.0091(13)
C5 0.0239(13) 0.0206(13) 0.0173(13) -0.0008(10) 0.0020(10) 0.0000(10)
O6 0.020(2) 0.020(2) 0.020(2) 0.0076(16) -0.0011(17) 0.0006(15)
C35 0.0312(16) 0.0423(17) 0.0382(17) 0.0070(13) 0.0003(14) -0.0002(12)
N2 0.026(3) 0.020(3) 0.025(4) 0.003(3) 0.002(3) 0.002(2)
O7 0.024(2) 0.032(2) 0.027(2) 0.0078(19) -0.0001(18) -0.0032(17)
C33 0.034(4) 0.046(4) 0.022(4) -0.002(4) -0.008(4) 0.009(3)
C31 0.026(3) 0.015(2) 0.034(3) 0.006(2) -0.005(3) -0.001(2)
C36 0.050(5) 0.022(3) 0.021(5) 0.005(4) -0.013(4) 0.001(3)

loop_
_atom_type_symbol
_atom_type_description
_atom_type_scat_dispersion_real
_atom_type_scat_dispersion_imag
_atom_type_scat_source
C C 0.0033 0.0016 'International Tables Vol C Tables 4.2.6.8 and 6.1.1.4'
Cu Cu 0.3201 1.2651 'International Tables Vol C Tables 4.2.6.8 and 6.1.1.4'
N N 0.0061 0.0033 'International Tables Vol C Tables 4.2.6.8 and 6.1.1.4'
O O 0.0106 0.0060 'International Tables Vol C Tables 4.2.6.8 and 6.1.1.4'
H H 0.0000 0.0000 'International Tables Vol C Tables 4.2.6.8 and 6.1.1.4'

loop_
_geom_angle_atom_site_label_1
_geom_angle_atom_site_label_2
_geom_angle_atom_site_label_3
_geom_angle
_geom_angle_site_symmetry_1
_geom_angle_site_symmetry_3
_geom_angle_publ_flag
O4 Cu1 O5 167.81(7) . . ?
O4 Cu1 N1 92.93(7) . . ?
O5 Cu1 N1 96.93(6) . . ?
O4 Cu1 O5 92.80(6) . 2_756 ?
O5 Cu1 O5 76.96(6) . 2_756 ?
N1 Cu1 O5 173.27(7) . 2_756 ?
O4 Cu1 Cu1 129.94(5) . 2_756 ?
O5 Cu1 Cu1 38.94(4) . 2_756 ?
N1 Cu1 Cu1 135.18(5) . 2_756 ?
O5 Cu1 Cu1 38.39(4) 2_756 2_756 ?
C12 O1 C13 113.76(19) . . ?
C15 O5 Cu1 127.23(12) . . ?
C15 O5 Cu1 129.75(12) . 2_756 ?
Cu1 O5 Cu1 102.67(6) . 2_756 ?
C2 O4 Cu1 129.08(15) . . ?
C7 C6 C5 117.2(2) . . ?
C7 C6 C1 123.5(2) . . ?
C5 C6 C1 119.3(2) . . ?
C11 N1 C12 113.70(19) . . ?
C11 N1 Cu1 124.47(15) . . ?
C12 N1 Cu1 121.56(14) . . ?
O2 C16 C12 112.5(2) . . ?
O2 C16 C15 113.8(2) . . ?
C12 C16 C15 111.9(2) . . ?
O3 C14 C13 109.4(2) . . ?
O3 C14 C15 114.79(19) . . ?
C13 C14 C15 108.9(2) . . ?
C8 C7 C6 121.3(2) . . ?
C4 C3 C2 121.3(2) . . ?
O1 C13 C14 110.1(2) . . ?
C2 C1 C11 121.4(2) . . ?
C2 C1 C6 119.1(2) . . ?
C11 C1 C6 119.5(2) . . ?
N1 C11 C1 128.0(2) . . ?
O1 C12 N1 110.35(19) . . ?
O1 C12 C16 111.24(18) . . ?
N1 C12 C16 112.77(19) . . ?
O5 C15 C14 113.5(2) . . ?
O5 C15 C16 110.56(18) . . ?
C14 C15 C16 106.32(19) . . ?
O4 C2 C1 124.1(2) . . ?
O4 C2 C3 116.3(2) . . ?
C1 C2 C3 119.6(2) . . ?
C7 C8 C9 120.6(2) . . ?
C3 C4 C5 121.5(2) . . ?
C9 C10 C5 121.8(2) . . ?
C10 C9 C8 119.2(3) . . ?
C10 C5 C6 119.8(2) . . ?
C10 C5 C4 121.0(2) . . ?
C6 C5 C4 119.2(2) . . ?
C34 C35 N2 17.8(3) . . ?
C31 N2 C33 118.7(6) . . ?
C31 N2 C35 123.8(6) . . ?
C33 N2 C35 117.4(6) . . ?
O7 C31 N2 125.1(6) . . ?
C35 C34 O6 104.4(6) . . ?
C35 C34 C36 112.6(6) . . ?
O6 C34 C36 111.0(6) . . ?

loop_
_geom_bond_atom_site_label_1
_geom_bond_atom_site_label_2
_geom_bond_distance
_geom_bond_site_symmetry_2
_geom_bond_publ_flag
Cu1 O4 1.8931(17) . ?
Cu1 O5 1.9276(15) . ?
Cu1 N1 1.9366(19) . ?
Cu1 O5 1.9509(14) 2_756 ?
Cu1 Cu1 3.0285(9) 2_756 ?
O1 C12 1.424(3) . ?
O1 C13 1.431(3) . ?
O5 C15 1.422(2) . ?
O5 Cu1 1.9509(14) 2_756 ?
O4 C2 1.315(3) . ?
O2 C16 1.408(3) . ?
C6 C7 1.414(4) . ?
C6 C5 1.416(3) . ?
C6 C1 1.460(3) . ?
O3 C14 1.418(3) . ?
N1 C11 1.302(3) . ?
N1 C12 1.481(3) . ?
C16 C12 1.523(3) . ?
C16 C15 1.532(3) . ?
C14 C13 1.514(4) . ?
C14 C15 1.526(4) . ?
C7 C8 1.377(4) . ?
C3 C4 1.353(4) . ?
C3 C2 1.427(3) . ?
C1 C2 1.404(3) . ?
C1 C11 1.429(3) . ?
C8 C9 1.406(4) . ?
C4 C5 1.421(4) . ?
C10 C9 1.349(4) . ?
C10 C5 1.410(4) . ?
O6 C34 1.454(9) . ?
C35 C34 1.446(9) . ?
C35 N2 1.504(7) . ?
N2 C31 1.338(8) . ?
N2 C33 1.461(9) . ?
O7 C31 1.248(7) . ?
C34 C36 1.501(9) . ?

loop_
_geom_torsion_atom_site_label_1
_geom_torsion_atom_site_label_2
_geom_torsion_atom_site_label_3
_geom_torsion_atom_site_label_4
_geom_torsion
_geom_torsion_site_symmetry_1
_geom_torsion_site_symmetry_2
_geom_torsion_site_symmetry_3
_geom_torsion_site_symmetry_4
_geom_torsion_publ_flag
O4 Cu1 O5 C15 -146.8(3) . . . . ?
N1 Cu1 O5 C15 -3.1(3) . . . . ?
O5 Cu1 O5 C15 179.8(2) 2_756 . . . ?
Cu1 Cu1 O5 C15 -173.7(3) 2_756 . . . ?
O4 Cu1 O5 Cu1 26.9(5) . . . 2_756 ?
N1 Cu1 O5 Cu1 170.60(8) . . . 2_756 ?
O5 Cu1 O5 Cu1 -6.54(14) 2_756 . . 2_756 ?
O5 Cu1 O4 C2 141.5(4) . . . . ?
N1 Cu1 O4 C2 -2.4(2) . . . . ?
O5 Cu1 O4 C2 174.0(2) 2_756 . . . ?
Cu1 Cu1 O4 C2 163.29(17) 2_756 . . . ?
O4 Cu1 N1 C11 0.3(2) . . . . ?
O5 Cu1 N1 C11 -172.52(19) . . . . ?
O5 Cu1 N1 C11 -148.0(8) 2_756 . . . ?
Cu1 Cu1 N1 C11 -164.15(15) 2_756 . . . ?
O4 Cu1 N1 C12 173.95(19) . . . . ?
O5 Cu1 N1 C12 1.1(2) . . . . ?
O5 Cu1 N1 C12 25.6(10) 2_756 . . . ?
Cu1 Cu1 N1 C12 9.5(2) 2_756 . . . ?
C5 C6 C7 C8 0.4(4) . . . . ?
C1 C6 C7 C8 -179.7(2) . . . . ?
C12 O1 C13 C14 59.6(3) . . . . ?
O3 C14 C13 O1 171.5(2) . . . . ?
C15 C14 C13 O1 -62.3(3) . . . . ?
C7 C6 C1 C2 -177.2(2) . . . . ?
C5 C6 C1 C2 2.6(3) . . . . ?
C7 C6 C1 C11 6.0(3) . . . . ?
C5 C6 C1 C11 -174.1(2) . . . . ?
C12 N1 C11 C1 -174.5(2) . . . . ?
Cu1 N1 C11 C1 -0.4(4) . . . . ?
C2 C1 C11 N1 2.1(4) . . . . ?
C6 C1 C11 N1 178.8(2) . . . . ?
C13 O1 C12 N1 71.5(2) . . . . ?
C13 O1 C12 C16 -54.5(2) . . . . ?
C11 N1 C12 O1 81.9(2) . . . . ?
Cu1 N1 C12 O1 -92.4(2) . . . . ?
C11 N1 C12 C16 -153.0(2) . . . . ?
Cu1 N1 C12 C16 32.7(3) . . . . ?
O2 C16 C12 O1 -177.17(18) . . . . ?
C15 C16 C12 O1 53.2(2) . . . . ?
O2 C16 C12 N1 58.2(3) . . . . ?
C15 C16 C12 N1 -71.4(3) . . . . ?
Cu1 O5 C15 C14 91.0(2) . . . . ?
Cu1 O5 C15 C14 -81.0(3) 2_756 . . . ?
Cu1 O5 C15 C16 -28.3(4) . . . . ?
Cu1 O5 C15 C16 159.67(18) 2_756 . . . ?
O3 C14 C15 O5 61.1(3) . . . . ?
C13 C14 C15 O5 -61.9(2) . . . . ?
O3 C14 C15 C16 -177.2(2) . . . . ?
C13 C14 C15 C16 59.8(2) . . . . ?
O2 C16 C15 O5 -61.2(3) . . . . ?
C12 C16 C15 O5 67.7(3) . . . . ?
O2 C16 C15 C14 175.18(19) . . . . ?
C12 C16 C15 C14 -55.9(2) . . . . ?
Cu1 O4 C2 C1 4.7(4) . . . . ?
Cu1 O4 C2 C3 -173.97(18) . . . . ?
C11 C1 C2 O4 -4.3(4) . . . . ?
C6 C1 C2 O4 179.0(2) . . . . ?
C11 C1 C2 C3 174.3(2) . . . . ?
C6 C1 C2 C3 -2.4(4) . . . . ?
C4 C3 C2 O4 179.2(3) . . . . ?
C4 C3 C2 C1 0.5(4) . . . . ?
C6 C7 C8 C9 0.1(4) . . . . ?
C2 C3 C4 C5 1.2(4) . . . . ?
C5 C10 C9 C8 0.6(4) . . . . ?
C7 C8 C9 C10 -0.6(4) . . . . ?
C9 C10 C5 C6 -0.1(4) . . . . ?
C9 C10 C5 C4 -179.3(3) . . . . ?
C7 C6 C5 C10 -0.4(3) . . . . ?
C1 C6 C5 C10 179.7(2) . . . . ?
C7 C6 C5 C4 178.8(2) . . . . ?
C1 C6 C5 C4 -1.1(3) . . . . ?
C3 C4 C5 C10 178.4(3) . . . . ?
C3 C4 C5 C6 -0.8(4) . . . . ?
C34 C35 N2 C31 26.7(13) . . . . ?
C34 C35 N2 C33 -156(2) . . . . ?
C33 N2 C31 O7 -174.9(6) . . . . ?
C35 N2 C31 O7 2.4(9) . . . . ?
N2 C35 C34 O6 -114.1(18) . . . . ?
N2 C35 C34 C36 6.5(12) . . . . ?
